data_1503607
loop_
_publ_author_name
'Cassar, Doyle J.'
'Nagaradja, Elisabeth'
'Butler, David C. D.'
'Villemin, Didier'
'Richards, Christopher J.'

_publ_section_title
;
 Regioselective, Stereoselective, and Conformationally Controlled
 Synthesis of
 (\h(4)-Tetraarylcyclobutadiene)(\h(5)-carbomethoxycyclopentadienyl)cobalt
 Metallocenes.
;
_journal_issue 3
_journal_name_full 'Organic letters'
_journal_page_first 894
_journal_page_last 897
_journal_paper_doi 10.1021/ol203415r
_journal_volume 14
_journal_year 2012
_chemical_formula_sum 'C37 H31 Co O2'
_chemical_formula_weight 566.55
_chemical_name_systematic
;
 ?
;
_space_group_IT_number 14
_symmetry_cell_setting monoclinic
_symmetry_space_group_name_Hall '-P 2yn'
_symmetry_space_group_name_H-M 'P 1 21/n 1'
_atom_sites_solution_hydrogens geom
_atom_sites_solution_primary direct
_atom_sites_solution_secondary difmap
_audit_creation_method SHELXL-97
_cell_angle_alpha 90.00
_cell_angle_beta 98.9390(10)
_cell_angle_gamma 90.00
_cell_formula_units_Z 4
_cell_length_a 10.1761(3)
_cell_length_b 16.4292(3)
_cell_length_c 16.8698(5)
_cell_measurement_reflns_used 6432
_cell_measurement_temperature 120(2)
_cell_measurement_theta_max 27.485
_cell_measurement_theta_min 2.910
_cell_volume 2786.13(13)
_computing_cell_refinement 'DENZO (Otwinowski & Minor, 1997) & COLLECT (Hooft, R.W.W., 1998)'
_computing_data_collection 'COLLECT (Hooft, R.W.W., 1998)'
_computing_data_reduction 'DENZO (Otwinowski & Minor, 1997) & COLLECT (Hooft, R.W.W., 1998)'
_computing_molecular_graphics 'ORTEP3 for Windows (Farrugia, 1997)'
_computing_publication_material 'WinGX (Farrugia, 1999)'
_computing_structure_refinement 'SHELXL-97 (Sheldrick, 2008)'
_computing_structure_solution 'SHELXS-97 (Sheldrick, 2008)'
_diffrn_ambient_temperature 120(2)
_diffrn_detector_area_resol_mean 9.091
_diffrn_measured_fraction_theta_full 0.997
_diffrn_measured_fraction_theta_max 0.997
_diffrn_measurement_device_type 'Bruker-Nonius Roper CCD camera on \k-goniostat'
_diffrn_measurement_method '\f & \w scans'
_diffrn_radiation_monochromator graphite
_diffrn_radiation_source 'Bruker-Nonius FR591 rotating anode'
_diffrn_radiation_type MoK\a
_diffrn_radiation_wavelength 0.71073
_diffrn_reflns_av_R_equivalents 0.0682
_diffrn_reflns_av_sigmaI/netI 0.0618
_diffrn_reflns_limit_h_max 13
_diffrn_reflns_limit_h_min -13
_diffrn_reflns_limit_k_max 20
_diffrn_reflns_limit_k_min -21
_diffrn_reflns_limit_l_max 21
_diffrn_reflns_limit_l_min -21
_diffrn_reflns_number 33094
_diffrn_reflns_theta_full 27.48
_diffrn_reflns_theta_max 27.48
_diffrn_reflns_theta_min 3.18
_exptl_absorpt_coefficient_mu 0.649
_exptl_absorpt_correction_T_max 0.9379
_exptl_absorpt_correction_T_min 0.8704
_exptl_absorpt_correction_type multi-scan
_exptl_absorpt_process_details 'SADABS 2007/2 (Sheldrick, G.M., 2007)'
_exptl_crystal_colour 'Dark Orange'
_exptl_crystal_density_diffrn 1.351
_exptl_crystal_density_method 'not measured'
_exptl_crystal_description 'Cut Block'
_exptl_crystal_F_000 1184
_exptl_crystal_size_max 0.22
_exptl_crystal_size_mid 0.18
_exptl_crystal_size_min 0.10
_refine_diff_density_max 0.359
_refine_diff_density_min -0.444
_refine_diff_density_rms 0.073
_refine_ls_extinction_method none
_refine_ls_goodness_of_fit_ref 1.039
_refine_ls_hydrogen_treatment constr
_refine_ls_matrix_type full
_refine_ls_number_parameters 364
_refine_ls_number_reflns 6363
_refine_ls_number_restraints 0
_refine_ls_restrained_S_all 1.039
_refine_ls_R_factor_all 0.0702
_refine_ls_R_factor_gt 0.0442
_refine_ls_shift/su_max 0.001
_refine_ls_shift/su_mean 0.000
_refine_ls_structure_factor_coef Fsqd
_refine_ls_weighting_details 'calc w=1/[\s^2^(Fo^2^)+(0.0386P)^2^+1.4568P] where P=(Fo^2^+2Fc^2^)/3'
_refine_ls_weighting_scheme calc
_refine_ls_wR_factor_gt 0.0928
_refine_ls_wR_factor_ref 0.1033
_reflns_number_gt 4709
_reflns_number_total 6363
_reflns_threshold_expression >2\s(I)
_cod_data_source_file ol203415r_si_001.cif
_cod_data_source_block trans-6a
_cod_original_cell_volume 2786.12(13)
_cod_original_sg_symbol_H-M P21/n
_cod_database_code 1503607

loop_
_symmetry_equiv_pos_as_xyz
'x, y, z'
'-x+1/2, y+1/2, -z+1/2'
'-x, -y, -z'
'x-1/2, -y-1/2, z-1/2'

loop_
_atom_site_label
_atom_site_type_symbol
_atom_site_fract_x
_atom_site_fract_y
_atom_site_fract_z
_atom_site_U_iso_or_equiv
_atom_site_adp_type
_atom_site_occupancy
_atom_site_symmetry_multiplicity
_atom_site_calc_flag
_atom_site_refinement_flags
Co1 Co 0.92839(3) 0.254199(15) 0.205020(16) 0.01293(9) Uani 1 1 d .
C1 C 1.0002(2) 0.37176(12) 0.22089(13) 0.0159(5) Uani 1 1 d .
C2 C 1.1075(2) 0.31571(12) 0.24202(13) 0.0189(5) Uani 1 1 d .
H2 H 1.1856 0.3121 0.2178 0.023 Uiso 1 1 calc R
C3 C 1.0761(2) 0.26656(13) 0.30571(13) 0.0205(5) Uani 1 1 d .
H3 H 1.1296 0.2239 0.3315 0.025 Uiso 1 1 calc R
C4 C 0.9514(2) 0.29203(13) 0.32415(13) 0.0197(5) Uani 1 1 d .
H4 H 0.9070 0.2695 0.3646 0.024 Uiso 1 1 calc R
C5 C 0.9038(2) 0.35702(12) 0.27187(13) 0.0169(5) Uani 1 1 d .
H5 H 0.8223 0.3855 0.2711 0.020 Uiso 1 1 calc R
C6 C 0.9945(2) 0.43201(12) 0.15529(13) 0.0179(5) Uani 1 1 d .
C7 C 0.8674(3) 0.53904(14) 0.08693(15) 0.0302(6) Uani 1 1 d .
H7A H 0.9317 0.5824 0.1039 0.045 Uiso 1 1 calc R
H7B H 0.7771 0.5614 0.0802 0.045 Uiso 1 1 calc R
H7C H 0.8846 0.5162 0.0359 0.045 Uiso 1 1 calc R
O1 O 0.88052(16) 0.47539(9) 0.14749(9) 0.0228(4) Uani 1 1 d .
O2 O 1.08055(16) 0.44199(9) 0.11441(10) 0.0266(4) Uani 1 1 d .
C11 C 0.7682(2) 0.18522(12) 0.17086(12) 0.0142(4) Uani 1 1 d .
C12 C 0.8036(2) 0.23217(12) 0.10329(12) 0.0140(4) Uani 1 1 d .
C13 C 0.9290(2) 0.18716(12) 0.10766(12) 0.0149(4) Uani 1 1 d .
C14 C 0.8915(2) 0.13860(12) 0.17389(12) 0.0134(4) Uani 1 1 d .
C15 C 0.6429(2) 0.17442(12) 0.20401(13) 0.0149(4) Uani 1 1 d .
C16 C 0.5530(2) 0.11352(13) 0.17139(14) 0.0192(5) Uani 1 1 d .
C17 C 0.4338(2) 0.10428(14) 0.20141(14) 0.0248(5) Uani 1 1 d .
H17 H 0.3739 0.0623 0.1807 0.030 Uiso 1 1 calc R
C18 C 0.4010(2) 0.15519(14) 0.26105(15) 0.0254(5) Uani 1 1 d .
H18 H 0.3187 0.1484 0.2802 0.030 Uiso 1 1 calc R
C19 C 0.4878(2) 0.21561(14) 0.29255(14) 0.0240(5) Uani 1 1 d .
H19 H 0.4653 0.2507 0.3331 0.029 Uiso 1 1 calc R
C20 C 0.6082(2) 0.22473(13) 0.26448(14) 0.0196(5) Uani 1 1 d .
H20 H 0.6683 0.2659 0.2868 0.024 Uiso 1 1 calc R
C21 C 0.5817(2) 0.06028(15) 0.10327(15) 0.0299(6) Uani 1 1 d .
H21A H 0.5133 0.0180 0.0927 0.045 Uiso 1 1 calc R
H21B H 0.6691 0.0347 0.1178 0.045 Uiso 1 1 calc R
H21C H 0.5813 0.0935 0.0550 0.045 Uiso 1 1 calc R
C22 C 0.7338(2) 0.29186(12) 0.04821(12) 0.0159(5) Uani 1 1 d .
C23 C 0.5970(2) 0.30384(13) 0.04485(13) 0.0205(5) Uani 1 1 d .
H23 H 0.5493 0.2722 0.0780 0.025 Uiso 1 1 calc R
C24 C 0.5303(2) 0.36149(14) -0.00636(14) 0.0271(6) Uani 1 1 d .
H24 H 0.4375 0.3694 -0.0078 0.032 Uiso 1 1 calc R
C25 C 0.5984(3) 0.40748(14) -0.05538(14) 0.0292(6) Uani 1 1 d .
H25 H 0.5525 0.4470 -0.0904 0.035 Uiso 1 1 calc R
C26 C 0.7340(3) 0.39568(13) -0.05326(13) 0.0262(6) Uani 1 1 d .
H26 H 0.7807 0.4274 -0.0869 0.031 Uiso 1 1 calc R
C27 C 0.8018(2) 0.33810(13) -0.00256(13) 0.0207(5) Uani 1 1 d .
H27 H 0.8943 0.3299 -0.0021 0.025 Uiso 1 1 calc R
C28 C 1.0244(2) 0.17334(12) 0.05096(13) 0.0168(5) Uani 1 1 d .
C29 C 0.9834(2) 0.12631(14) -0.01829(14) 0.0237(5) Uani 1 1 d .
C30 C 1.0761(3) 0.10862(15) -0.06870(15) 0.0296(6) Uani 1 1 d .
H30 H 1.0493 0.0768 -0.1154 0.036 Uiso 1 1 calc R
C31 C 1.2051(2) 0.13601(14) -0.05258(14) 0.0250(5) Uani 1 1 d .
H31 H 1.2666 0.1228 -0.0876 0.030 Uiso 1 1 calc R
C32 C 1.2446(3) 0.18242(18) 0.01422(16) 0.0389(7) Uani 1 1 d .
H32 H 1.3335 0.2019 0.0256 0.047 Uiso 1 1 calc R
C33 C 1.1546(3) 0.20097(17) 0.06522(16) 0.0366(7) Uani 1 1 d .
H33 H 1.1828 0.2335 0.1112 0.044 Uiso 1 1 calc R
C34 C 0.8420(3) 0.0950(2) -0.03749(18) 0.0478(8) Uani 1 1 d .
H34A H 0.8240 0.0579 0.0051 0.072 Uiso 1 1 calc R
H34B H 0.8305 0.0659 -0.0888 0.072 Uiso 1 1 calc R
H34C H 0.7799 0.1410 -0.0411 0.072 Uiso 1 1 calc R
C35 C 0.9488(2) 0.06688(12) 0.21766(12) 0.0134(4) Uani 1 1 d .
C36 C 1.0814(2) 0.04483(12) 0.21634(13) 0.0180(5) Uani 1 1 d .
H36 H 1.1350 0.0772 0.1873 0.022 Uiso 1 1 calc R
C37 C 1.1353(2) -0.02363(13) 0.25678(14) 0.0216(5) Uani 1 1 d .
H37 H 1.2258 -0.0374 0.2561 0.026 Uiso 1 1 calc R
C38 C 1.0574(2) -0.07244(13) 0.29837(13) 0.0219(5) Uani 1 1 d .
H38 H 1.0942 -0.1198 0.3256 0.026 Uiso 1 1 calc R
C39 C 0.9257(2) -0.05150(13) 0.29991(13) 0.0202(5) Uani 1 1 d .
H39 H 0.8723 -0.0847 0.3282 0.024 Uiso 1 1 calc R
C40 C 0.8718(2) 0.01767(12) 0.26024(13) 0.0163(5) Uani 1 1 d .
H40 H 0.7817 0.0317 0.2620 0.020 Uiso 1 1 calc R

loop_
_atom_site_aniso_label
_atom_site_aniso_U_11
_atom_site_aniso_U_22
_atom_site_aniso_U_33
_atom_site_aniso_U_23
_atom_site_aniso_U_13
_atom_site_aniso_U_12
Co1 0.01309(16) 0.01210(15) 0.01373(15) 0.00024(11) 0.00246(11) -0.00071(11)
C1 0.0177(12) 0.0130(10) 0.0170(11) -0.0047(8) 0.0026(9) -0.0026(8)
C2 0.0138(12) 0.0188(11) 0.0233(12) -0.0060(9) 0.0003(10) -0.0024(9)
C3 0.0206(12) 0.0175(11) 0.0211(12) -0.0014(9) -0.0039(10) 0.0018(9)
C4 0.0249(13) 0.0194(11) 0.0153(11) -0.0003(9) 0.0050(10) -0.0016(9)
C5 0.0181(12) 0.0144(10) 0.0183(11) -0.0033(8) 0.0034(9) 0.0000(8)
C6 0.0211(12) 0.0139(10) 0.0181(11) -0.0039(8) 0.0009(10) -0.0049(9)
C7 0.0438(16) 0.0194(12) 0.0262(13) 0.0074(10) 0.0016(12) 0.0039(11)
O1 0.0287(9) 0.0178(8) 0.0230(9) 0.0054(6) 0.0072(7) 0.0054(7)
O2 0.0248(10) 0.0291(9) 0.0276(9) 0.0039(7) 0.0093(8) -0.0073(7)
C11 0.0155(11) 0.0122(10) 0.0150(11) -0.0019(8) 0.0030(9) -0.0013(8)
C12 0.0131(11) 0.0151(10) 0.0140(10) -0.0019(8) 0.0026(9) -0.0027(8)
C13 0.0147(11) 0.0155(10) 0.0146(11) -0.0011(8) 0.0020(9) -0.0020(8)
C14 0.0116(11) 0.0133(10) 0.0156(11) -0.0011(8) 0.0029(9) -0.0019(8)
C15 0.0129(11) 0.0153(10) 0.0167(11) 0.0042(8) 0.0031(9) 0.0024(8)
C16 0.0157(12) 0.0191(11) 0.0229(12) 0.0005(9) 0.0032(10) -0.0004(9)
C17 0.0158(12) 0.0289(13) 0.0298(13) -0.0006(10) 0.0035(10) -0.0073(10)
C18 0.0132(12) 0.0329(13) 0.0324(14) 0.0034(11) 0.0107(11) 0.0002(10)
C19 0.0237(13) 0.0241(12) 0.0268(13) -0.0003(10) 0.0119(11) 0.0018(10)
C20 0.0182(12) 0.0184(11) 0.0234(12) 0.0002(9) 0.0069(10) 0.0004(9)
C21 0.0239(14) 0.0302(13) 0.0364(15) -0.0116(11) 0.0077(12) -0.0095(11)
C22 0.0201(12) 0.0128(10) 0.0140(11) -0.0027(8) -0.0004(9) -0.0013(8)
C23 0.0208(13) 0.0213(11) 0.0189(12) 0.0010(9) 0.0018(10) 0.0016(9)
C24 0.0239(14) 0.0282(13) 0.0266(13) 0.0003(10) -0.0036(11) 0.0058(10)
C25 0.0427(17) 0.0210(12) 0.0200(12) 0.0029(10) -0.0067(12) 0.0064(11)
C26 0.0414(16) 0.0203(12) 0.0162(12) 0.0026(9) 0.0017(11) -0.0082(11)
C27 0.0217(13) 0.0206(11) 0.0189(12) 0.0002(9) 0.0002(10) -0.0045(9)
C28 0.0163(12) 0.0168(10) 0.0175(11) 0.0013(8) 0.0032(9) 0.0004(8)
C29 0.0248(13) 0.0256(12) 0.0217(12) -0.0027(10) 0.0066(11) -0.0043(10)
C30 0.0343(15) 0.0333(14) 0.0238(13) -0.0101(10) 0.0126(12) -0.0053(11)
C31 0.0265(14) 0.0276(13) 0.0241(13) 0.0000(10) 0.0145(11) 0.0017(10)
C32 0.0199(14) 0.0647(19) 0.0353(16) -0.0147(14) 0.0138(12) -0.0142(13)
C33 0.0258(15) 0.0574(18) 0.0290(14) -0.0216(13) 0.0116(12) -0.0168(13)
C34 0.0314(17) 0.071(2) 0.0447(18) -0.0388(16) 0.0171(14) -0.0220(15)
C35 0.0128(11) 0.0121(10) 0.0147(11) -0.0042(8) 0.0004(9) -0.0006(8)
C36 0.0153(12) 0.0167(10) 0.0228(12) -0.0017(9) 0.0055(9) -0.0019(9)
C37 0.0161(12) 0.0225(12) 0.0253(12) -0.0026(9) 0.0004(10) 0.0042(9)
C38 0.0251(13) 0.0146(11) 0.0238(12) -0.0005(9) -0.0033(10) 0.0027(9)
C39 0.0220(13) 0.0172(11) 0.0203(12) 0.0018(9) 0.0006(10) -0.0050(9)
C40 0.0128(11) 0.0165(10) 0.0192(11) -0.0006(9) 0.0013(9) -0.0019(8)

loop_
_atom_type_symbol
_atom_type_description
_atom_type_scat_dispersion_real
_atom_type_scat_dispersion_imag
_atom_type_scat_source
C C 0.0033 0.0016 'International Tables Vol C Tables 4.2.6.8 and 6.1.1.4'
H H 0.0000 0.0000 'International Tables Vol C Tables 4.2.6.8 and 6.1.1.4'
O O 0.0106 0.0060 'International Tables Vol C Tables 4.2.6.8 and 6.1.1.4'
Co Co 0.3494 0.9721 'International Tables Vol C Tables 4.2.6.8 and 6.1.1.4'

loop_
_geom_angle_atom_site_label_1
_geom_angle_atom_site_label_2
_geom_angle_atom_site_label_3
_geom_angle
C13 Co1 C14 43.50(8)
C13 Co1 C11 63.39(9)
C14 Co1 C11 43.10(8)
C13 Co1 C12 43.24(8)
C14 Co1 C12 62.17(8)
C11 Co1 C12 43.04(8)
C13 Co1 C1 125.50(9)
C14 Co1 C1 166.83(9)
C11 Co1 C1 145.53(8)
C12 Co1 C1 116.36(8)
C13 Co1 C5 157.50(8)
C14 Co1 C5 152.81(9)
C11 Co1 C5 117.31(9)
C12 Co1 C5 120.03(8)
C1 Co1 C5 40.24(8)
C13 Co1 C4 162.42(8)
C14 Co1 C4 121.86(8)
C11 Co1 C4 114.37(9)
C12 Co1 C4 147.38(9)
C1 Co1 C4 67.15(8)
C5 Co1 C4 40.05(8)
C13 Co1 C2 113.66(9)
C14 Co1 C2 131.24(8)
C11 Co1 C2 174.25(8)
C12 Co1 C2 138.57(9)
C1 Co1 C2 40.21(8)
C5 Co1 C2 67.45(9)
C4 Co1 C2 66.79(9)
C13 Co1 C3 129.21(9)
C14 Co1 C3 112.85(8)
C11 Co1 C3 137.74(9)
C12 Co1 C3 172.45(9)
C1 Co1 C3 67.04(8)
C5 Co1 C3 67.13(8)
C4 Co1 C3 39.64(9)
C2 Co1 C3 39.61(9)
C5 C1 C2 108.14(19)
C5 C1 C6 128.0(2)
C2 C1 C6 123.8(2)
C5 C1 Co1 69.88(11)
C2 C1 Co1 70.84(11)
C6 C1 Co1 123.79(14)
C3 C2 C1 107.6(2)
C3 C2 Co1 70.32(12)
C1 C2 Co1 68.96(12)
C3 C2 H2 126.2
C1 C2 H2 126.2
Co1 C2 H2 126.1
C4 C3 C2 108.23(19)
C4 C3 Co1 69.63(12)
C2 C3 Co1 70.07(12)
C4 C3 H3 125.9
C2 C3 H3 125.9
Co1 C3 H3 126.0
C3 C4 C5 108.4(2)
C3 C4 Co1 70.72(13)
C5 C4 Co1 69.45(12)
C3 C4 H4 125.8
C5 C4 H4 125.8
Co1 C4 H4 125.6
C4 C5 C1 107.61(19)
C4 C5 Co1 70.50(12)
C1 C5 Co1 69.88(11)
C4 C5 H5 126.2
C1 C5 H5 126.2
Co1 C5 H5 125.0
O2 C6 O1 124.1(2)
O2 C6 C1 124.8(2)
O1 C6 C1 111.04(19)
O1 C7 H7A 109.5
O1 C7 H7B 109.5
H7A C7 H7B 109.5
O1 C7 H7C 109.5
H7A C7 H7C 109.5
H7B C7 H7C 109.5
C6 O1 C7 115.57(18)
C14 C11 C12 89.41(16)
C14 C11 C15 135.06(18)
C12 C11 C15 133.34(18)
C14 C11 Co1 68.27(11)
C12 C11 Co1 68.76(11)
C15 C11 Co1 132.21(15)
C22 C12 C11 134.0(2)
C22 C12 C13 134.8(2)
C11 C12 C13 90.73(16)
C22 C12 Co1 127.30(14)
C11 C12 Co1 68.20(11)
C13 C12 Co1 67.49(11)
C12 C13 C14 89.13(16)
C12 C13 C28 134.16(19)
C14 C13 C28 132.88(18)
C12 C13 Co1 69.26(11)
C14 C13 Co1 68.68(11)
C28 C13 Co1 135.08(15)
C35 C14 C11 135.33(19)
C35 C14 C13 133.65(19)
C11 C14 C13 90.69(16)
C35 C14 Co1 126.26(14)
C11 C14 Co1 68.62(11)
C13 C14 Co1 67.82(11)
C20 C15 C16 118.8(2)
C20 C15 C11 122.27(19)
C16 C15 C11 118.87(19)
C17 C16 C15 119.0(2)
C17 C16 C21 119.7(2)
C15 C16 C21 121.2(2)
C18 C17 C16 121.2(2)
C18 C17 H17 119.4
C16 C17 H17 119.4
C19 C18 C17 120.1(2)
C19 C18 H18 120.0
C17 C18 H18 120.0
C18 C19 C20 119.5(2)
C18 C19 H19 120.3
C20 C19 H19 120.3
C19 C20 C15 121.4(2)
C19 C20 H20 119.3
C15 C20 H20 119.3
C16 C21 H21A 109.5
C16 C21 H21B 109.5
H21A C21 H21B 109.5
C16 C21 H21C 109.5
H21A C21 H21C 109.5
H21B C21 H21C 109.5
C23 C22 C27 118.8(2)
C23 C22 C12 120.3(2)
C27 C22 C12 121.0(2)
C24 C23 C22 120.6(2)
C24 C23 H23 119.7
C22 C23 H23 119.7
C25 C24 C23 120.2(2)
C25 C24 H24 119.9
C23 C24 H24 119.9
C24 C25 C26 119.8(2)
C24 C25 H25 120.1
C26 C25 H25 120.1
C27 C26 C25 120.6(2)
C27 C26 H26 119.7
C25 C26 H26 119.7
C26 C27 C22 120.0(2)
C26 C27 H27 120.0
C22 C27 H27 120.0
C33 C28 C29 118.4(2)
C33 C28 C13 122.8(2)
C29 C28 C13 118.68(19)
C30 C29 C28 118.6(2)
C30 C29 C34 120.6(2)
C28 C29 C34 120.8(2)
C31 C30 C29 121.8(2)
C31 C30 H30 119.1
C29 C30 H30 119.1
C32 C31 C30 119.6(2)
C32 C31 H31 120.2
C30 C31 H31 120.2
C31 C32 C33 119.8(2)
C31 C32 H32 120.1
C33 C32 H32 120.1
C32 C33 C28 121.8(2)
C32 C33 H33 119.1
C28 C33 H33 119.1
C29 C34 H34A 109.5
C29 C34 H34B 109.5
H34A C34 H34B 109.5
C29 C34 H34C 109.5
H34A C34 H34C 109.5
H34B C34 H34C 109.5
C40 C35 C36 118.47(19)
C40 C35 C14 120.88(19)
C36 C35 C14 120.63(19)
C37 C36 C35 120.7(2)
C37 C36 H36 119.6
C35 C36 H36 119.6
C36 C37 C38 120.3(2)
C36 C37 H37 119.9
C38 C37 H37 119.9
C39 C38 C37 119.6(2)
C39 C38 H38 120.2
C37 C38 H38 120.2
C38 C39 C40 120.3(2)
C38 C39 H39 119.8
C40 C39 H39 119.8
C39 C40 C35 120.6(2)
C39 C40 H40 119.7
C35 C40 H40 119.7

loop_
_geom_bond_atom_site_label_1
_geom_bond_atom_site_label_2
_geom_bond_distance
Co1 C13 1.978(2)
Co1 C14 1.9905(19)
Co1 C11 1.995(2)
Co1 C12 2.003(2)
Co1 C1 2.068(2)
Co1 C5 2.068(2)
Co1 C4 2.082(2)
Co1 C2 2.093(2)
Co1 C3 2.096(2)
C1 C5 1.423(3)
C1 C2 1.430(3)
C1 C6 1.479(3)
C2 C3 1.419(3)
C2 H2 0.9500
C3 C4 1.417(3)
C3 H3 0.9500
C4 C5 1.421(3)
C4 H4 0.9500
C5 H5 0.9500
C6 O2 1.207(3)
C6 O1 1.350(3)
C7 O1 1.454(3)
C7 H7A 0.9800
C7 H7B 0.9800
C7 H7C 0.9800
C11 C14 1.464(3)
C11 C12 1.467(3)
C11 C15 1.481(3)
C12 C22 1.458(3)
C12 C13 1.467(3)
C13 C14 1.471(3)
C13 C28 1.482(3)
C14 C35 1.463(3)
C15 C20 1.400(3)
C15 C16 1.409(3)
C16 C17 1.393(3)
C16 C21 1.508(3)
C17 C18 1.388(3)
C17 H17 0.9500
C18 C19 1.379(3)
C18 H18 0.9500
C19 C20 1.389(3)
C19 H19 0.9500
C20 H20 0.9500
C21 H21A 0.9800
C21 H21B 0.9800
C21 H21C 0.9800
C22 C23 1.398(3)
C22 C27 1.405(3)
C23 C24 1.386(3)
C23 H23 0.9500
C24 C25 1.383(3)
C24 H24 0.9500
C25 C26 1.389(4)
C25 H25 0.9500
C26 C27 1.385(3)
C26 H26 0.9500
C27 H27 0.9500
C28 C33 1.385(3)
C28 C29 1.409(3)
C29 C30 1.395(3)
C29 C34 1.515(3)
C30 C31 1.375(3)
C30 H30 0.9500
C31 C32 1.368(3)
C31 H31 0.9500
C32 C33 1.385(4)
C32 H32 0.9500
C33 H33 0.9500
C34 H34A 0.9800
C34 H34B 0.9800
C34 H34C 0.9800
C35 C40 1.400(3)
C35 C36 1.401(3)
C36 C37 1.384(3)
C36 H36 0.9500
C37 C38 1.391(3)
C37 H37 0.9500
C38 C39 1.388(3)
C38 H38 0.9500
C39 C40 1.388(3)
C39 H39 0.9500
C40 H40 0.9500
